data_4107369
loop_
_publ_author_name
'Mujeeb Khan'
'Gunther Brunklaus'
'Volker Enkelmann'
'Hans-Wolfgang Spiess'

_publ_contact_author_address
; 
 Max-Planck-Institute for Polymer Research 
 P.O. Box 3148 
 D_55021 Mainz 
 Germany 
;
_publ_contact_author_email ve@mpip-mainz.mpg.de
_publ_contact_author_fax 'Int+6131 379100'
_publ_contact_author_name 'Volker Enkelmann'
_publ_contact_author_phone 'Int+6131 379133'
_publ_section_title
;
 Transient States in [2 + 2] Photodimerization of Cinnamic Acid:
 Correlation of Solid-State NMR and X-ray Analysis
;
_journal_name_full 'Journal of the American Chemical Society'
_journal_page_first 1741
_journal_page_last 1748
_journal_paper_doi 10.1021/ja0773711
_journal_volume 130
_journal_year 2008
_chemical_formula_moiety 'C10 H10 O2'
_chemical_formula_sum 'C10 H10 O2'
_chemical_formula_weight 162.19
_space_group_IT_number 14
_symmetry_cell_setting monoclinic
_symmetry_space_group_name_Hall '-P 2yn'
_symmetry_space_group_name_H-M 'P 1 21/n 1'
_atom_sites_solution_hydrogens geom
_atom_sites_solution_primary direct
_audit_creation_date 06-10-11
_audit_creation_method CRYSTALS_ver_12.39
_cell_angle_alpha 90
_cell_angle_beta 100.4104(12)
_cell_angle_gamma 90
_cell_formula_units_Z 4
_cell_length_a 10.8535(5)
_cell_length_b 5.5167(4)
_cell_length_c 13.9943(5)
_cell_measurement_reflns_used 0
_cell_measurement_temperature 120
_cell_measurement_theta_max 0
_cell_measurement_theta_min 0
_cell_volume 824.12(8)
_computing_cell_refinement 'Denzo/Scalepack (Otwinowski & Minor, 1996)'
_computing_data_collection 'COLLECT (Nonius BV, 1997)'
_computing_data_reduction 'Denzo/Scalepack (Otwinowski & Minor, 1996)'
_computing_molecular_graphics 'CAMERON (Watkin et al 1996)'
_computing_publication_material 'CRYSTALS (Betteridge et al 2003)'
_computing_structure_refinement 'CRYSTALS (Betteridge et al 2003)'
_computing_structure_solution 'SHELXS 86 (Sheldrick, 1986)'
_diffrn_ambient_temperature 120
_diffrn_measured_fraction_theta_full 0.995
_diffrn_measured_fraction_theta_max 0.982
_diffrn_measurement_device_type 'Nonius Kappa CCD'
_diffrn_measurement_method '\f & \w scans'
_diffrn_radiation_monochromator graphite
_diffrn_radiation_type 'Mo K\a'
_diffrn_radiation_wavelength 0.71073
_diffrn_reflns_av_R_equivalents 0.085
_diffrn_reflns_limit_h_max 14
_diffrn_reflns_limit_h_min -15
_diffrn_reflns_limit_k_max 7
_diffrn_reflns_limit_k_min -7
_diffrn_reflns_limit_l_max 19
_diffrn_reflns_limit_l_min -19
_diffrn_reflns_number 12702
_diffrn_reflns_theta_full 25.367
_diffrn_reflns_theta_max 29.496
_diffrn_reflns_theta_min 4.158
_diffrn_standards_number 0
_exptl_absorpt_coefficient_mu 0.090
_exptl_absorpt_correction_T_max 0.99
_exptl_absorpt_correction_T_min 0.90
_exptl_absorpt_correction_type multi-scan
_exptl_absorpt_process_details 'SORTAV (Blessing)'
_exptl_crystal_colour colourless
_exptl_crystal_density_diffrn 1.307
_exptl_crystal_description prism
_exptl_crystal_F_000 344
_exptl_crystal_size_max 0.49
_exptl_crystal_size_mid 0.31
_exptl_crystal_size_min 0.12
_refine_diff_density_max 0.76
_refine_diff_density_min -0.30
_refine_ls_extinction_method none
_refine_ls_goodness_of_fit_ref 1.1007
_refine_ls_hydrogen_treatment constr
_refine_ls_matrix_type full
_refine_ls_number_parameters 109
_refine_ls_number_reflns 1395
_refine_ls_number_restraints 0
_refine_ls_R_factor_all 0.0980
_refine_ls_R_factor_gt 0.0647
_refine_ls_shift/su_max 0.038700
_refine_ls_structure_factor_coef F
_refine_ls_weighting_details
;
 Method, part 1, Chebychev polynomial, (Watkin, 1994, Prince, 1982) 
 [weight] = 1.0/[A~0~*T~0~(x)+A~1~*T~1~(x) ... +A~n-1~]*T~n-1~(x)] 
 where A~i~ are the Chebychev coefficients listed below and x= Fcalc/Fmax 
 Method = Robust Weighting (Prince, 1982) 
 W = [weight] * [1-(deltaF/6*sigmaF)^2^]^2^ 
 A~i~ are: 
 11.8 -1.58 9.06 
;
_refine_ls_weighting_scheme calc
_refine_ls_wR_factor_all 0.0763
_refine_ls_wR_factor_gt 0.0733
_refine_ls_wR_factor_ref 0.0733
_reflns_limit_h_max 14
_reflns_limit_h_min -15
_reflns_limit_k_max 7
_reflns_limit_k_min 0
_reflns_limit_l_max 19
_reflns_limit_l_min 0
_reflns_number_gt 1395
_reflns_number_total 2256
_reflns_threshold_expression I>3.00u(I)
_oxford_diffrn_Wilson_B_factor 0.00
_oxford_diffrn_Wilson_scale 0.00
_oxford_refine_ls_scale 5.37(2)
_oxford_structure_analysis_title 'Truxills.Meester 12K 10-06'
_cod_data_source_file ja0773711-file006.cif
_cod_data_source_block CRYSTALS_cif
_cod_original_sg_symbol_H-M 'P 1 21/n 1 '
_cod_database_code 4107369

loop_
_symmetry_equiv_pos_as_xyz
x,y,z
-x,-y,-z
-x+1/2,y+1/2,-z+1/2
x+1/2,-y+1/2,z+1/2

loop_
_atom_site_label
_atom_site_type_symbol
_atom_site_fract_x
_atom_site_fract_y
_atom_site_fract_z
_atom_site_U_iso_or_equiv
_atom_site_occupancy
_atom_site_adp_type
_atom_site_refinement_flags_posn
O1 O 0.34310(16) 0.9531(3) 0.15130(13) 0.0237 1.0000 Uani .
O2 O 0.33931(15) 0.5778(3) 0.08757(12) 0.0192 1.0000 Uani .
C1 C 0.38462(18) 0.8050(4) 0.10220(15) 0.0146 1.0000 Uani .
C2 C 0.48927(18) 0.8453(4) 0.04677(15) 0.0132 1.0000 Uani .
C3 C 0.55672(18) 1.0920(4) 0.06445(14) 0.0131 1.0000 Uani .
C4 C 0.69651(19) 1.0914(4) 0.10108(14) 0.0147 1.0000 Uani .
C5 C 0.7736(2) 0.9102(4) 0.07551(17) 0.0195 1.0000 Uani .
C6 C 0.9030(2) 0.9200(5) 0.1065(2) 0.0262 1.0000 Uani .
C7 C 0.9565(2) 1.1123(5) 0.16234(19) 0.0251 1.0000 Uani .
C8 C 0.8813(2) 1.2934(4) 0.18936(17) 0.0226 1.0000 Uani .
C9 C 0.7519(2) 1.2830(4) 0.15885(15) 0.0181 1.0000 Uani .
C10 C 0.2281(2) 0.5229(5) 0.1277(2) 0.0261 1.0000 Uani .
H21 H 0.5474 0.7149 0.0553 0.0181 1.0000 Uiso R
H31 H 0.5157 1.1918 0.1043 0.0176 1.0000 Uiso R
H51 H 0.7376 0.7788 0.0363 0.0280 1.0000 Uiso R
H61 H 0.9545 0.7928 0.0903 0.0355 1.0000 Uiso R
H71 H 1.0450 1.1218 0.1813 0.0332 1.0000 Uiso R
H81 H 0.9179 1.4237 0.2290 0.0311 1.0000 Uiso R
H91 H 0.7005 1.4075 0.1774 0.0253 1.0000 Uiso R
H101 H 0.2037 0.3596 0.1133 0.0346 1.0000 Uiso R
H102 H 0.2456 0.5453 0.1961 0.0346 1.0000 Uiso R
H103 H 0.1622 0.6283 0.0998 0.0346 1.0000 Uiso R

loop_
_atom_site_aniso_label
_atom_site_aniso_U_11
_atom_site_aniso_U_22
_atom_site_aniso_U_33
_atom_site_aniso_U_23
_atom_site_aniso_U_13
_atom_site_aniso_U_12
O1 0.0267(9) 0.0251(8) 0.0224(8) -0.0039(7) 0.0128(6) -0.0013(6)
O2 0.0191(8) 0.0185(7) 0.0219(8) -0.0004(6) 0.0090(6) -0.0037(6)
C1 0.0140(8) 0.0167(9) 0.0129(9) 0.0017(8) 0.0020(7) 0.0004(7)
C2 0.0133(8) 0.0132(8) 0.0131(9) 0.0013(8) 0.0021(6) 0.0022(7)
C3 0.0155(9) 0.0124(8) 0.0115(8) -0.0009(7) 0.0027(6) -0.0020(7)
C4 0.0148(8) 0.0175(9) 0.0115(9) 0.0014(8) 0.0016(6) -0.0014(7)
C5 0.0155(10) 0.0214(10) 0.0211(10) -0.0024(9) 0.0022(7) 0.0000(8)
C6 0.0161(10) 0.0280(12) 0.0343(13) 0.0000(11) 0.0043(8) 0.0031(9)
C7 0.0138(9) 0.0305(12) 0.0301(12) 0.0064(11) 0.0016(8) -0.0026(9)
C8 0.0229(10) 0.0242(11) 0.0177(11) -0.0009(9) -0.0041(8) -0.0066(9)
C9 0.0212(10) 0.0164(9) 0.0156(10) -0.0009(8) 0.0005(7) -0.0024(8)
C10 0.0259(12) 0.0250(11) 0.0316(13) 0.0004(10) 0.0165(10) -0.0058(9)

loop_
_atom_type_symbol
_atom_type_scat_dispersion_real
_atom_type_scat_dispersion_imag
_atom_type_scat_Cromer_Mann_a1
_atom_type_scat_Cromer_Mann_b1
_atom_type_scat_Cromer_Mann_a2
_atom_type_scat_Cromer_Mann_b2
_atom_type_scat_Cromer_Mann_a3
_atom_type_scat_Cromer_Mann_b3
_atom_type_scat_Cromer_Mann_a4
_atom_type_scat_Cromer_Mann_b4
_atom_type_scat_Cromer_Mann_c
_atom_type_scat_source
C 0.0033 0.0016 2.3100 20.8439 1.0200 10.2075 1.5886 0.5687 0.8650 51.6512 0.2156 'International Tables Vol C 4.2.6.8 and 6.1.1.4'
H 0.0000 0.0000 0.4930 10.5109 0.3229 26.1257 0.1402 3.1424 0.0408 57.7998 0.0030 'International Tables Vol C 4.2.6.8 and 6.1.1.4'
O 0.0106 0.0060 3.0485 13.2771 2.2868 5.7011 1.5463 0.3239 0.8670 32.9089 0.2508 'International Tables Vol C 4.2.6.8 and 6.1.1.4'

loop_
_geom_angle_atom_site_label_1
_geom_angle_site_symmetry_1
_geom_angle_atom_site_label_2
_geom_angle_atom_site_label_3
_geom_angle_site_symmetry_3
_geom_angle
_geom_angle_publ_flag
C1 . O2 C10 . 116.15(17) yes
O2 . C1 O1 . 123.55(19) yes
O2 . C1 C2 . 110.36(17) yes
O1 . C1 C2 . 126.1(2) yes
C1 . C2 C3 2_675 113.95(16) yes
C1 . C2 C3 . 115.36(17) yes
C3 2_675 C2 C3 . 91.22(14) yes
C1 . C2 H21 . 111.677 no
C3 2_675 C2 H21 . 111.891 no
C3 . C2 H21 . 111.266 no
C2 . C3 C2 2_675 88.78(14) yes
C2 . C3 C4 . 118.05(17) yes
C2 2_675 C3 C4 . 116.91(16) yes
C2 . C3 H31 . 110.250 no
C2 2_675 C3 H31 . 110.678 no
C4 . C3 H31 . 110.488 no
C3 . C4 C5 . 121.87(19) yes
C3 . C4 C9 . 119.67(19) yes
C5 . C4 C9 . 118.40(19) yes
C4 . C5 C6 . 120.7(2) yes
C4 . C5 H51 . 119.553 no
C6 . C5 H51 . 119.715 no
C5 . C6 C7 . 120.2(2) yes
C5 . C6 H61 . 119.989 no
C7 . C6 H61 . 119.823 no
C6 . C7 C8 . 120.0(2) yes
C6 . C7 H71 . 120.035 no
C8 . C7 H71 . 119.966 no
C7 . C8 C9 . 119.9(2) yes
C7 . C8 H81 . 120.012 no
C9 . C8 H81 . 120.127 no
C4 . C9 C8 . 120.8(2) yes
C4 . C9 H91 . 119.425 no
C8 . C9 H91 . 119.751 no
O2 . C10 H101 . 109.581 no
O2 . C10 H102 . 109.516 no
H101 . C10 H102 . 109.476 no
O2 . C10 H103 . 109.303 no
H101 . C10 H103 . 109.475 no
H102 . C10 H103 . 109.477 no

loop_
_geom_bond_atom_site_label_1
_geom_bond_atom_site_label_2
_geom_bond_site_symmetry_2
_geom_bond_distance
_geom_bond_publ_flag
O1 C1 . 1.206(3) yes
O2 C1 . 1.349(2) yes
O2 C10 . 1.452(3) yes
C1 C2 . 1.503(3) yes
C2 C3 2_675 1.584(3) yes
C2 C3 . 1.544(3) yes
C2 H21 . 0.950 no
C3 C4 . 1.511(3) yes
C3 H31 . 0.950 no
C4 C5 . 1.392(3) yes
C4 C9 . 1.399(3) yes
C5 C6 . 1.394(3) yes
C5 H51 . 0.950 no
C6 C7 . 1.382(4) yes
C6 H61 . 0.950 no
C7 C8 . 1.385(4) yes
C7 H71 . 0.950 no
C8 C9 . 1.393(3) yes
C8 H81 . 0.950 no
C9 H91 . 0.950 no
C10 H101 . 0.950 no
C10 H102 . 0.950 no
C10 H103 . 0.950 no
